data_4101081
_journal_name_full 'Journal of the American Chemical Society'
_journal_paper_doi 10.1021/ja057665r
_journal_year 2006
_chemical_formula_sum 'C45 H45 Cl2 F6 Fe P3'
_chemical_formula_weight 919.47
_space_group_IT_number 2
_symmetry_cell_setting triclinic
_symmetry_space_group_name_Hall '-P 1'
_symmetry_space_group_name_H-M 'P -1'
_cell_angle_alpha 98.1820(10)
_cell_angle_beta 99.9560(10)
_cell_angle_gamma 103.8380(10)
_cell_formula_units_Z 2
_cell_length_a 10.4160(2)
_cell_length_b 14.1614(2)
_cell_length_c 15.0200(2)
_cell_measurement_temperature 120(1)
_cell_volume 2079.38(6)
_diffrn_ambient_temperature 293(2)
_exptl_crystal_density_diffrn 1.469
_cod_database_code 4101081

loop_
_symmetry_equiv_pos_as_xyz
'x, y, z'
'-x, -y, -z'

loop_
_atom_site_label
_atom_site_type_symbol
_atom_site_fract_x
_atom_site_fract_y
_atom_site_fract_z
_atom_site_U_iso_or_equiv
_atom_site_adp_type
_atom_site_occupancy
_atom_site_symmetry_multiplicity
_atom_site_calc_flag
_atom_site_refinement_flags
_atom_site_disorder_assembly
_atom_site_disorder_group
Cl1 Cl 0.67448(9) 0.14861(6) 0.72092(5) 0.0482(2) Uani 1 1 d . . .
Cl2 Cl 0.44307(8) -0.01637(6) 0.62171(5) 0.04563(18) Uani 1 1 d . . .
C45 C 0.5386(3) 0.1062(2) 0.6245(2) 0.0416(7) Uani 1 1 d . . .
H45A H 0.5735 0.1082 0.5688 0.050 Uiso 1 1 calc R . .
H45B H 0.4800 0.1500 0.6260 0.050 Uiso 1 1 calc R . .
P3 P 0.34210(7) 0.32242(5) 0.67222(5) 0.02908(16) Uani 1 1 d . . .
F1 F 0.35317(19) 0.36791(16) 0.77751(12) 0.0539(5) Uani 1 1 d . . .
F2 F 0.18159(17) 0.30030(13) 0.65320(16) 0.0537(5) Uani 1 1 d . . .
F3 F 0.3352(3) 0.27883(17) 0.56752(13) 0.0672(6) Uani 1 1 d . . .
F4 F 0.50335(16) 0.34327(14) 0.69127(12) 0.0425(4) Uani 1 1 d . . .
F5 F 0.35304(19) 0.42977(13) 0.64843(15) 0.0533(5) Uani 1 1 d . . .
F6 F 0.3302(2) 0.21519(14) 0.69691(16) 0.0553(5) Uani 1 1 d . . .
Fe1 Fe 0.06198(3) 0.32041(2) 0.23628(2) 0.01782(10) Uani 1 1 d . . .
P1 P -0.07947(6) 0.24528(4) 0.10030(4) 0.02065(13) Uani 1 1 d . . .
P2 P -0.07715(6) 0.20749(4) 0.29704(4) 0.02042(14) Uani 1 1 d . . .
C1 C 0.2213(2) 0.44617(17) 0.22761(16) 0.0249(5) Uani 1 1 d . . .
C2 C 0.2448(2) 0.42136(17) 0.31701(16) 0.0236(5) Uani 1 1 d . . .
C3 C 0.1344(2) 0.43172(17) 0.35767(16) 0.0229(5) Uani 1 1 d . . .
C4 C 0.0415(2) 0.46326(17) 0.29359(16) 0.0230(5) Uani 1 1 d . . .
C5 C 0.0968(2) 0.47281(17) 0.21389(16) 0.0240(5) Uani 1 1 d . . .
C6 C 0.3197(3) 0.4504(2) 0.16531(19) 0.0332(6) Uani 1 1 d . . .
H6A H 0.3948 0.4281 0.1922 0.050 Uiso 1 1 calc R . .
H6B H 0.3517 0.5174 0.1571 0.050 Uiso 1 1 calc R . .
H6C H 0.2755 0.4085 0.1066 0.050 Uiso 1 1 calc R . .
C7 C 0.3706(3) 0.3985(2) 0.36204(19) 0.0331(6) Uani 1 1 d . . .
H7A H 0.4287 0.3958 0.3192 0.050 Uiso 1 1 calc R . .
H7B H 0.3469 0.3357 0.3808 0.050 Uiso 1 1 calc R . .
H7C H 0.4168 0.4493 0.4150 0.050 Uiso 1 1 calc R . .
C8 C 0.1291(3) 0.4297(2) 0.45628(16) 0.0304(5) Uani 1 1 d . . .
H8A H 0.0439 0.4382 0.4668 0.046 Uiso 1 1 calc R . .
H8B H 0.2015 0.4823 0.4953 0.046 Uiso 1 1 calc R . .
H8C H 0.1387 0.3672 0.4700 0.046 Uiso 1 1 calc R . .
C9 C -0.0755(3) 0.4995(2) 0.31550(18) 0.0316(5) Uani 1 1 d . . .
H9A H -0.0923 0.4836 0.3732 0.047 Uiso 1 1 calc R . .
H9B H -0.1546 0.4681 0.2677 0.047 Uiso 1 1 calc R . .
H9C H -0.0545 0.5700 0.3197 0.047 Uiso 1 1 calc R . .
C10 C 0.0440(3) 0.51978(19) 0.13723(18) 0.0321(6) Uani 1 1 d . . .
H10A H -0.0420 0.5298 0.1438 0.048 Uiso 1 1 calc R . .
H10B H 0.0336 0.4772 0.0792 0.048 Uiso 1 1 calc R . .
H10C H 0.1068 0.5824 0.1395 0.048 Uiso 1 1 calc R . .
C11 C -0.1642(3) 0.12126(18) 0.11521(17) 0.0286(5) Uani 1 1 d . . .
H11A H -0.2386 0.0894 0.0630 0.034 Uiso 1 1 calc R . .
H11B H -0.1009 0.0809 0.1192 0.034 Uiso 1 1 calc R . .
C12 C -0.2171(3) 0.1316(2) 0.20341(17) 0.0300(5) Uani 1 1 d . . .
H12A H -0.2513 0.0668 0.2176 0.036 Uiso 1 1 calc R . .
H12B H -0.2905 0.1630 0.1959 0.036 Uiso 1 1 calc R . .
C13 C -0.2205(2) 0.29424(18) 0.05648(16) 0.0243(5) Uani 1 1 d . . .
C14 C -0.2767(3) 0.3456(2) 0.11809(18) 0.0313(5) Uani 1 1 d . . .
H14 H -0.2423 0.3544 0.1810 0.038 Uiso 1 1 calc R . .
C15 C -0.3837(3) 0.3839(2) 0.0872(2) 0.0385(6) Uani 1 1 d . . .
H15 H -0.4197 0.4187 0.1293 0.046 Uiso 1 1 calc R . .
C16 C -0.4366(3) 0.3703(2) -0.0065(2) 0.0376(6) Uani 1 1 d . . .
H16 H -0.5078 0.3962 -0.0274 0.045 Uiso 1 1 calc R . .
C17 C -0.3829(3) 0.3179(2) -0.06893(19) 0.0349(6) Uani 1 1 d . . .
H17 H -0.4192 0.3078 -0.1317 0.042 Uiso 1 1 calc R . .
C18 C -0.2751(3) 0.28045(19) -0.03814(17) 0.0279(5) Uani 1 1 d . . .
H18 H -0.2390 0.2460 -0.0804 0.033 Uiso 1 1 calc R . .
C19 C -0.0089(2) 0.22238(18) -0.00129(16) 0.0250(5) Uani 1 1 d . . .
C20 C 0.0731(3) 0.3011(2) -0.02753(17) 0.0301(5) Uani 1 1 d . . .
H20 H 0.0944 0.3642 0.0083 0.036 Uiso 1 1 calc R . .
C21 C 0.1243(3) 0.2875(2) -0.10648(19) 0.0374(6) Uani 1 1 d . . .
H21 H 0.1809 0.3409 -0.1226 0.045 Uiso 1 1 calc R . .
C22 C 0.0904(3) 0.1938(2) -0.16110(19) 0.0421(7) Uani 1 1 d . . .
H22 H 0.1233 0.1843 -0.2145 0.051 Uiso 1 1 calc R . .
C23 C 0.0081(3) 0.1149(2) -0.1362(2) 0.0430(7) Uani 1 1 d . . .
H23 H -0.0147 0.0523 -0.1732 0.052 Uiso 1 1 calc R . .
C24 C -0.0412(3) 0.1279(2) -0.05648(19) 0.0351(6) Uani 1 1 d . . .
H24 H -0.0957 0.0740 -0.0397 0.042 Uiso 1 1 calc R . .
C25 C 0.0055(2) 0.11908(17) 0.34280(15) 0.0226(5) Uani 1 1 d . . .
C26 C -0.0692(3) 0.02503(18) 0.34874(17) 0.0270(5) Uani 1 1 d . . .
H26 H -0.1627 0.0057 0.3277 0.032 Uiso 1 1 calc R . .
C27 C -0.0039(3) -0.03978(19) 0.38615(17) 0.0309(5) Uani 1 1 d . . .
H27 H -0.0539 -0.1026 0.3895 0.037 Uiso 1 1 calc R . .
C28 C 0.1346(3) -0.0115(2) 0.41834(18) 0.0325(6) Uani 1 1 d . . .
H28 H 0.1776 -0.0552 0.4432 0.039 Uiso 1 1 calc R . .
C29 C 0.2089(3) 0.0812(2) 0.4137(2) 0.0366(6) Uani 1 1 d . . .
H29 H 0.3021 0.1002 0.4359 0.044 Uiso 1 1 calc R . .
C30 C 0.1454(3) 0.14685(19) 0.37619(19) 0.0306(5) Uani 1 1 d . . .
H30 H 0.1964 0.2095 0.3733 0.037 Uiso 1 1 calc R . .
C31 C -0.1620(2) 0.24168(18) 0.38908(17) 0.0256(5) Uani 1 1 d . . .
C32 C -0.1071(3) 0.23894(18) 0.48032(17) 0.0268(5) Uani 1 1 d . . .
H32 H -0.0287 0.2185 0.4937 0.032 Uiso 1 1 calc R . .
C33 C -0.1686(3) 0.26644(19) 0.55104(19) 0.0333(6) Uani 1 1 d . . .
H33 H -0.1309 0.2642 0.6113 0.040 Uiso 1 1 calc R . .
C34 C -0.2852(3) 0.2971(2) 0.5329(2) 0.0413(7) Uani 1 1 d . . .
H34 H -0.3256 0.3160 0.5805 0.050 Uiso 1 1 calc R . .
C35 C -0.3410(3) 0.2994(3) 0.4432(2) 0.0455(7) Uani 1 1 d . . .
H35 H -0.4202 0.3191 0.4304 0.055 Uiso 1 1 calc R . .
C36 C -0.2800(3) 0.2726(2) 0.3714(2) 0.0376(6) Uani 1 1 d . . .
H36 H -0.3182 0.2753 0.3114 0.045 Uiso 1 1 calc R . .
C37 C 0.1563(2) 0.23168(18) 0.19535(17) 0.0249(5) Uani 1 1 d . . .
C38 C 0.2256(3) 0.1845(2) 0.16200(19) 0.0335(6) Uani 1 1 d . . .
C39 C 0.3071(2) 0.13196(19) 0.11857(19) 0.0309(5) Uani 1 1 d . . .
C40 C 0.3372(3) 0.1525(2) 0.0353(2) 0.0383(6) Uani 1 1 d . . .
H40 H 0.3057 0.2009 0.0097 0.046 Uiso 1 1 calc R . .
C41 C 0.4130(3) 0.1022(2) -0.0097(2) 0.0354(6) Uani 1 1 d . . .
H41 H 0.4320 0.1177 -0.0650 0.042 Uiso 1 1 calc R . .
C42 C 0.4618(2) 0.02857(17) 0.02572(17) 0.0254(5) Uani 1 1 d . . .
C43 C 0.4339(3) 0.0096(2) 0.10967(19) 0.0356(6) Uani 1 1 d . . .
H43 H 0.4665 -0.0382 0.1356 0.043 Uiso 1 1 calc R . .
C44 C 0.3586(3) 0.0601(2) 0.15566(19) 0.0367(6) Uani 1 1 d . . .
H44 H 0.3421 0.0460 0.2119 0.044 Uiso 1 1 calc R . .

loop_
_atom_site_aniso_label
_atom_site_aniso_U_11
_atom_site_aniso_U_22
_atom_site_aniso_U_33
_atom_site_aniso_U_23
_atom_site_aniso_U_13
_atom_site_aniso_U_12
Cl1 0.0607(5) 0.0466(4) 0.0321(4) 0.0062(3) 0.0101(3) 0.0056(4)
Cl2 0.0433(4) 0.0468(4) 0.0457(4) 0.0106(3) 0.0119(3) 0.0077(3)
C45 0.0518(18) 0.0400(16) 0.0385(15) 0.0115(12) 0.0115(13) 0.0194(14)
P3 0.0275(3) 0.0294(3) 0.0285(3) 0.0039(3) 0.0018(3) 0.0083(3)
F1 0.0444(10) 0.0778(14) 0.0374(10) -0.0018(9) 0.0165(8) 0.0145(9)
F2 0.0268(8) 0.0368(9) 0.0897(15) 0.0152(9) -0.0058(9) 0.0054(7)
F3 0.0873(16) 0.0723(14) 0.0308(10) -0.0079(9) 0.0011(10) 0.0190(12)
F4 0.0302(8) 0.0547(10) 0.0443(9) 0.0052(8) 0.0122(7) 0.0138(7)
F5 0.0464(10) 0.0362(9) 0.0806(14) 0.0228(9) 0.0136(10) 0.0108(8)
F6 0.0485(11) 0.0430(10) 0.0877(15) 0.0311(10) 0.0212(10) 0.0220(9)
Fe1 0.01751(17) 0.02098(17) 0.01607(16) 0.00454(12) 0.00518(12) 0.00557(12)
P1 0.0214(3) 0.0237(3) 0.0164(3) 0.0038(2) 0.0041(2) 0.0051(2)
P2 0.0195(3) 0.0239(3) 0.0193(3) 0.0080(2) 0.0055(2) 0.0053(2)
C1 0.0242(11) 0.0235(11) 0.0243(11) 0.0043(9) 0.0074(9) 0.0001(9)
C2 0.0228(11) 0.0224(11) 0.0224(11) 0.0037(9) 0.0030(9) 0.0015(9)
C3 0.0261(11) 0.0215(11) 0.0195(11) 0.0023(9) 0.0041(9) 0.0050(9)
C4 0.0268(12) 0.0201(11) 0.0216(11) 0.0019(9) 0.0053(9) 0.0063(9)
C5 0.0292(12) 0.0203(11) 0.0210(11) 0.0045(9) 0.0050(9) 0.0040(9)
C6 0.0278(13) 0.0385(14) 0.0321(13) 0.0064(11) 0.0149(11) 0.0011(11)
C7 0.0224(12) 0.0388(14) 0.0351(14) 0.0085(11) 0.0012(10) 0.0053(10)
C8 0.0368(14) 0.0339(13) 0.0181(11) 0.0037(10) 0.0061(10) 0.0059(11)
C9 0.0355(14) 0.0323(13) 0.0295(13) 0.0013(10) 0.0085(11) 0.0155(11)
C10 0.0419(15) 0.0290(13) 0.0270(13) 0.0110(10) 0.0063(11) 0.0103(11)
C11 0.0292(12) 0.0259(12) 0.0241(12) 0.0054(9) -0.0009(10) -0.0003(10)
C12 0.0253(12) 0.0321(13) 0.0269(12) 0.0102(10) 0.0005(10) -0.0017(10)
C13 0.0207(11) 0.0293(12) 0.0226(11) 0.0083(9) 0.0040(9) 0.0050(9)
C14 0.0253(12) 0.0417(15) 0.0254(12) 0.0046(11) 0.0049(10) 0.0078(11)
C15 0.0282(13) 0.0466(16) 0.0435(16) 0.0044(13) 0.0109(12) 0.0158(12)
C16 0.0261(13) 0.0419(15) 0.0460(16) 0.0164(13) 0.0022(12) 0.0111(11)
C17 0.0298(13) 0.0426(15) 0.0309(13) 0.0153(12) -0.0004(11) 0.0070(11)
C18 0.0269(12) 0.0327(13) 0.0218(11) 0.0060(10) 0.0027(9) 0.0054(10)
C19 0.0259(12) 0.0313(12) 0.0196(11) 0.0041(9) 0.0051(9) 0.0113(10)
C20 0.0347(13) 0.0327(13) 0.0250(12) 0.0048(10) 0.0101(10) 0.0110(11)
C21 0.0456(16) 0.0469(16) 0.0279(13) 0.0124(12) 0.0169(12) 0.0190(13)
C22 0.0523(18) 0.0582(19) 0.0242(13) 0.0050(12) 0.0171(12) 0.0260(15)
C23 0.0564(19) 0.0422(16) 0.0299(14) -0.0063(12) 0.0097(13) 0.0198(14)
C24 0.0418(15) 0.0332(14) 0.0287(13) 0.0007(11) 0.0078(11) 0.0102(12)
C25 0.0277(12) 0.0253(11) 0.0178(10) 0.0048(9) 0.0078(9) 0.0104(9)
C26 0.0313(13) 0.0254(12) 0.0250(12) 0.0053(9) 0.0094(10) 0.0064(10)
C27 0.0442(15) 0.0225(12) 0.0275(12) 0.0070(10) 0.0118(11) 0.0077(11)
C28 0.0470(16) 0.0293(13) 0.0287(13) 0.0096(10) 0.0114(11) 0.0197(12)
C29 0.0296(13) 0.0376(15) 0.0453(16) 0.0141(12) 0.0039(12) 0.0137(11)
C30 0.0281(13) 0.0268(12) 0.0369(14) 0.0106(11) 0.0041(11) 0.0067(10)
C31 0.0250(12) 0.0260(12) 0.0313(12) 0.0118(10) 0.0136(10) 0.0084(9)
C32 0.0305(12) 0.0260(12) 0.0280(12) 0.0099(10) 0.0117(10) 0.0089(10)
C33 0.0450(15) 0.0285(13) 0.0322(13) 0.0105(11) 0.0190(12) 0.0103(11)
C34 0.0512(17) 0.0365(15) 0.0513(18) 0.0162(13) 0.0351(15) 0.0185(13)
C35 0.0404(16) 0.0551(19) 0.060(2) 0.0248(16) 0.0282(15) 0.0291(14)
C36 0.0353(14) 0.0488(16) 0.0404(15) 0.0222(13) 0.0154(12) 0.0206(13)
C37 0.0202(11) 0.0259(12) 0.0268(12) 0.0028(9) 0.0037(9) 0.0052(9)
C38 0.0284(13) 0.0316(13) 0.0384(14) 0.0009(11) 0.0054(11) 0.0088(11)
C39 0.0224(12) 0.0260(12) 0.0422(15) -0.0025(11) 0.0062(10) 0.0085(10)
C40 0.0458(16) 0.0270(13) 0.0503(17) 0.0117(12) 0.0167(13) 0.0184(12)
C41 0.0448(16) 0.0266(13) 0.0418(15) 0.0109(11) 0.0191(13) 0.0135(11)
C42 0.0184(11) 0.0235(11) 0.0307(12) -0.0001(10) 0.0020(9) 0.0045(9)
C43 0.0392(15) 0.0429(15) 0.0326(14) 0.0091(12) 0.0076(11) 0.0252(13)
C44 0.0402(15) 0.0468(16) 0.0306(13) 0.0079(12) 0.0115(12) 0.0229(13)

loop_
_geom_bond_atom_site_label_1
_geom_bond_atom_site_label_2
_geom_bond_distance
_geom_bond_site_symmetry_2
_geom_bond_publ_flag
Cl1 C45 1.760(3) . ?
Cl2 C45 1.773(3) . ?
C45 H45A 0.9700 . ?
C45 H45B 0.9700 . ?
P3 F3 1.588(2) . ?
P3 F2 1.5918(18) . ?
P3 F5 1.5930(18) . ?
P3 F1 1.5939(18) . ?
P3 F6 1.5953(18) . ?
P3 F4 1.6008(17) . ?
Fe1 C37 1.872(2) . ?
Fe1 C3 2.125(2) . ?
Fe1 C2 2.132(2) . ?
Fe1 C4 2.157(2) . ?
Fe1 C1 2.161(2) . ?
Fe1 C5 2.186(2) . ?
Fe1 P1 2.2507(6) . ?
Fe1 P2 2.2922(6) . ?
P1 C19 1.826(2) . ?
P1 C11 1.831(2) . ?
P1 C13 1.832(2) . ?
P2 C25 1.827(2) . ?
P2 C31 1.834(2) . ?
P2 C12 1.836(3) . ?
C1 C5 1.425(3) . ?
C1 C2 1.431(3) . ?
C1 C6 1.499(3) . ?
C2 C3 1.419(3) . ?
C2 C7 1.496(3) . ?
C3 C4 1.438(3) . ?
C3 C8 1.496(3) . ?
C4 C5 1.425(3) . ?
C4 C9 1.499(3) . ?
C5 C10 1.498(3) . ?
C6 H6A 0.9600 . ?
C6 H6B 0.9600 . ?
C6 H6C 0.9600 . ?
C7 H7A 0.9600 . ?
C7 H7B 0.9600 . ?
C7 H7C 0.9600 . ?
C8 H8A 0.9600 . ?
C8 H8B 0.9600 . ?
C8 H8C 0.9600 . ?
C9 H9A 0.9600 . ?
C9 H9B 0.9600 . ?
C9 H9C 0.9600 . ?
C10 H10A 0.9600 . ?
C10 H10B 0.9600 . ?
C10 H10C 0.9600 . ?
C11 C12 1.522(4) . ?
C11 H11A 0.9700 . ?
C11 H11B 0.9700 . ?
C12 H12A 0.9700 . ?
C12 H12B 0.9700 . ?
C13 C14 1.388(4) . ?
C13 C18 1.403(3) . ?
C14 C15 1.391(4) . ?
C14 H14 0.9300 . ?
C15 C16 1.387(4) . ?
C15 H15 0.9300 . ?
C16 C17 1.388(4) . ?
C16 H16 0.9300 . ?
C17 C18 1.389(4) . ?
C17 H17 0.9300 . ?
C18 H18 0.9300 . ?
C19 C20 1.383(4) . ?
C19 C24 1.401(4) . ?
C20 C21 1.389(4) . ?
C20 H20 0.9300 . ?
C21 C22 1.387(4) . ?
C21 H21 0.9300 . ?
C22 C23 1.376(5) . ?
C22 H22 0.9300 . ?
C23 C24 1.388(4) . ?
C23 H23 0.9300 . ?
C24 H24 0.9300 . ?
C25 C30 1.395(3) . ?
C25 C26 1.396(3) . ?
C26 C27 1.391(4) . ?
C26 H26 0.9300 . ?
C27 C28 1.379(4) . ?
C27 H27 0.9300 . ?
C28 C29 1.373(4) . ?
C28 H28 0.9300 . ?
C29 C30 1.390(4) . ?
C29 H29 0.9300 . ?
C30 H30 0.9300 . ?
C31 C36 1.397(4) . ?
C31 C32 1.400(3) . ?
C32 C33 1.388(3) . ?
C32 H32 0.9300 . ?
C33 C34 1.383(4) . ?
C33 H33 0.9300 . ?
C34 C35 1.380(5) . ?
C34 H34 0.9300 . ?
C35 C36 1.395(4) . ?
C35 H35 0.9300 . ?
C36 H36 0.9300 . ?
C37 C38 1.216(4) . ?
C38 C39 1.434(4) . ?
C39 C40 1.393(4) . ?
C39 C44 1.397(4) . ?
C40 C41 1.381(4) . ?
C40 H40 0.9300 . ?
C41 C42 1.395(4) . ?
C41 H41 0.9300 . ?
C42 C43 1.390(4) . ?
C42 C42 1.492(5) 2_655 ?
C43 C44 1.385(4) . ?
C43 H43 0.9300 . ?
C44 H44 0.9300 . ?
